data_4313597
loop_
_publ_author_name
'Keiko Fukushima'
'Kenji Funatsu'
'Akio Ichimura'
'Yoichi Sasaki'
'Masamitsu Suzuki'
'Tetsuaki Fujihara'
'Kiyoshi Tsuge'
'Taira Imamura'

_publ_contact_author_address
;
Graduate School of Science, Hokkaido University, Sapporo, Japan

;
_publ_contact_author_email ' timamura@sci.hokudai.ac.jp '
_publ_contact_author_fax ' +81-11-706-3447 '
_publ_contact_author_name ' Taira Imamura'
_publ_contact_author_phone ' +81-11-706-3819 '
_publ_section_title
;
 Synthesis and Properties of Rhodium(III) Porphyrin Cyclic Tetramer and
 Cofacial Dimer
;
_journal_name_full 'Inorganic Chemistry'
_journal_page_first 3187
_journal_page_last 3193
_journal_paper_doi 10.1021/ic020652j
_journal_volume 42
_journal_year 2003
_chemical_formula_sum 'C211 H182 Cl34 N20 Rh4'
_chemical_formula_weight 4614.92
_space_group_IT_number 2
_symmetry_cell_setting triclinic
_symmetry_Int_Tables_number 2
_symmetry_space_group_name_Hall '-P 1'
_symmetry_space_group_name_H-M 'P -1'
_audit_creation_date 'Jul  1,  2002'
_audit_creation_method 'by CrystalClear v1.2.2 and teXsan '
_cell_angle_alpha 86.924(3)
_cell_angle_beta 86.302(1)
_cell_angle_gamma 81.108(1)
_cell_formula_units_Z 1
_cell_length_a 15.972(1)
_cell_length_b 17.631(2)
_cell_length_c 19.856(2)
_cell_measurement_reflns_used 15798
_cell_measurement_temperature 120
_cell_measurement_theta_max 27.1016
_cell_measurement_theta_min 2.3409
_cell_volume 5507.4(9)
_computing_cell_refinement 'CrystalClear (Rigaku Corp., 2000)'
_computing_data_collection 'CrystalClear (Rigaku Corp., 2000)'
_computing_data_reduction 'CrystalClear (Rigaku Corp., 2000)'
_computing_publication_material teXsan
_computing_structure_refinement teXsan
_computing_structure_solution SAPI91
_diffrn_ambient_temperature 120
_diffrn_detector_area_resol_mean 7.3153
_diffrn_measurement_details
;
scan:
    Number of images: 360
               Slice: -76.0000 - 104.0000
         Image width: 0.5000
            Exp time: 60.0000
       Rotation axis: Omega
               Omega: 0.0000
                 Chi: 45.0000
                 Phi: 0.0000
                 XTD: 40.4027
              2theta: 13.9911
scan:
    Number of images: 120
               Slice: -16.0000 - 44.0000
         Image width: 0.5000
            Exp time: 60.0000
       Rotation axis: Omega
               Omega: 0.0000
                 Chi: 45.0000
                 Phi: 90.0000
                 XTD: 40.4027
              2theta: 13.9911

;
_diffrn_measurement_device
;
Mercury CCD (2x2 bin mode)
;
_diffrn_measurement_device_details
;
AFC8: Eulerian 3-circle
;
_diffrn_measurement_method \w
_diffrn_radiation_detector CCD
_diffrn_radiation_monochromator 'Graphite Monochromator'
_diffrn_radiation_source 'Sealed Tube'
_diffrn_radiation_type 'Mo K\a'
_diffrn_radiation_wavelength 0.7107
_diffrn_reflns_av_R_equivalents 0.0500
_diffrn_reflns_number 33110
_diffrn_reflns_reduction_process 'Lp corrections applied'
_diffrn_reflns_theta_full 27.1016
_diffrn_reflns_theta_max 27.1016
_diffrn_reflns_theta_min 2.3409
_diffrn_source_current 50.0000
_diffrn_source_power 2.5000
_diffrn_source_voltage 50.0000
_exptl_absorpt_coefficient_mu 0.760
_exptl_absorpt_correction_T_max 0.9969
_exptl_absorpt_correction_T_min 0.4130
_exptl_absorpt_correction_type
;
REQABA Empirical Absorption Correction, Version 1.1-03101998, Robert A.
Jacobson, Molecular Structure Corp. 1996-1998'
;
_exptl_crystal_colour black
_exptl_crystal_density_diffrn 1.391
_exptl_crystal_density_method 'not measured'
_exptl_crystal_description block
_exptl_crystal_size_max 0.45
_exptl_crystal_size_mid 0.30
_exptl_crystal_size_min 0.20
_refine_diff_density_max 3.11
_refine_diff_density_min -1.25
_refine_ls_extinction_method none
_refine_ls_goodness_of_fit_ref 2.596
_refine_ls_hydrogen_treatment noref
_refine_ls_number_parameters 1195
_refine_ls_number_reflns 14524
_refine_ls_R_factor_gt 0.1015
_refine_ls_shift/su_max 0.0009
_refine_ls_structure_factor_coef Fsqd
_refine_ls_weighting_details 'w = 1/[\s^2^(Fo^2^) + (0.05000(Max(Fo^2^,0) + 2Fc^2^)/3)^2^]'
_refine_ls_weighting_scheme calc
_refine_ls_wR_factor_ref 0.2335
_reflns_number_gt 14524
_reflns_number_total 21837
_reflns_threshold_expression F^2^>2.0\s(F^2^)
_cod_data_source_file ic020652j.cif
_cod_data_source_block Rh4
_cod_original_cell_volume 5507.2(9)
_cod_original_sg_symbol_H-M 'P -1 '
_cod_original_formula_sum 'C211 H182 Cl34 N20 Rh4 '
_cod_database_code 4313597
_diffrn_number_total 33110
_diffrn_reflns_av_sigmai/deti 0.1316

loop_
_symmetry_equiv_pos_as_xyz
x,y,z
-x,-y,-z

loop_
_atom_site_label
_atom_site_type_symbol
_atom_site_fract_x
_atom_site_fract_y
_atom_site_fract_z
_atom_site_U_iso_or_equiv
_atom_site_adp_type
_atom_site_occupancy
_atom_site_calc_flag
_atom_site_refinement_flags
_atom_site_disorder_assembly
_atom_site_disorder_group
Rh1 Rh 0.01897(4) 0.19419(4) -0.30360(3) 0.0294(2) Uani 1.00 d . . .
Rh2 Rh 0.19991(4) -0.33317(4) -0.15094(3) 0.0298(2) Uani 1.00 d . . .
Cl1 Cl 0.0641(1) 0.1665(1) -0.4139(1) 0.0413(6) Uani 1.00 d . . .
Cl2 Cl 0.1996(1) -0.4585(1) -0.1084(1) 0.0390(6) Uani 1.00 d . . .
Cl3 Cl 0.2673(3) 0.6213(4) 0.2235(2) 0.132(2) Uani 1.00 d . . .
Cl4 Cl 0.3342(3) 0.4789(3) 0.2882(2) 0.102(1) Uani 1.00 d . . .
Cl5 Cl 0.3132(3) 0.4890(3) 0.1451(2) 0.118(2) Uani 1.00 d . . .
Cl6 Cl -0.0883(3) -0.5025(3) -0.0696(3) 0.138(2) Uani 1.00 d . . .
Cl7 Cl 0.0655(3) -0.6073(3) -0.0788(2) 0.112(2) Uani 1.00 d . . .
Cl8 Cl 0.0065(3) -0.5241(2) -0.1966(1) 0.085(1) Uani 1.00 d . . .
Cl9 Cl 0.3425(4) 0.1583(3) 0.5601(3) 0.141(2) Uani 1.00 d . . .
Cl10 Cl 0.2406(3) 0.0916(3) 0.4742(2) 0.105(2) Uani 1.00 d . . .
Cl11 Cl 0.3063(3) 0.0072(3) 0.5924(3) 0.116(2) Uani 1.00 d . . .
Cl12 Cl 0.343(3) 0.014(2) 0.119(2) 0.35(2) Uiso 0.50 d P . .
Cl13 Cl 0.241(1) 0.121(1) 0.159(1) 0.222(7) Uiso 0.50 d P . .
Cl14 Cl 0.402(2) 0.105(1) 0.184(1) 0.241(8) Uiso 0.50 d P . .
Cl15 Cl 0.8263(5) 0.1074(6) 0.4896(3) 0.194(3) Uani 1.00 d . . .
Cl16 Cl 0.9047(4) 0.2311(3) 0.4320(2) 0.112(2) Uani 1.00 d . . .
Cl17 Cl 0.9909(5) 0.0820(4) 0.4257(3) 0.176(3) Uani 1.00 d . . .
Cl18 Cl 0.163(1) 0.075(1) 0.965(1) 0.215(8) Uani 0.50 d P . .
Cl19 Cl 0.0455(10) 0.0355(8) 1.0726(7) 0.160(5) Uani 0.50 d P . .
Cl20 Cl 0.1836(10) -0.071(1) 1.0283(9) 0.179(7) Uani 0.50 d P . .
N1 N 0.1345(4) 0.1467(4) -0.2711(3) 0.031(2) Uani 1.00 d . . .
N2 N -0.0226(5) 0.0911(4) -0.2892(3) 0.032(2) Uani 1.00 d . . .
N3 N -0.0963(5) 0.2411(4) -0.3363(3) 0.034(2) Uani 1.00 d . . .
N4 N 0.0601(4) 0.2972(4) -0.3179(3) 0.032(2) Uani 1.00 d . . .
N5 N 0.1954(4) -0.2198(4) -0.1873(3) 0.030(2) Uani 1.00 d . . .
N6 N 0.2497(5) -0.3114(4) -0.0645(3) 0.031(2) Uani 1.00 d . . .
N7 N 0.0811(4) -0.2999(4) -0.1094(3) 0.029(2) Uani 1.00 d . . .
N8 N 0.1499(4) -0.3572(4) -0.2368(3) 0.031(2) Uani 1.00 d . . .
N9 N 0.3179(4) -0.3650(4) -0.1931(3) 0.032(2) Uani 1.00 d . . .
N10 N 0.0210(5) -0.2192(4) 0.2055(3) 0.033(2) Uani 1.00 d . . .
C1 C 0.2007(6) 0.1853(5) -0.2590(4) 0.033(2) Uani 1.00 d . . .
C2 C 0.2698(6) 0.1310(6) -0.2324(5) 0.044(3) Uani 1.00 d . . .
C3 C 0.2437(6) 0.0610(5) -0.2290(5) 0.042(3) Uani 1.00 d . . .
C4 C 0.1598(6) 0.0706(5) -0.2532(4) 0.033(2) Uani 1.00 d . . .
C5 C 0.1099(6) 0.0122(5) -0.2546(4) 0.033(2) Uani 1.00 d . . .
C6 C 0.0246(6) 0.0220(5) -0.2696(4) 0.033(2) Uani 1.00 d . . .
C7 C -0.0297(6) -0.0356(5) -0.2609(5) 0.039(2) Uani 1.00 d . . .
C8 C -0.1075(6) -0.0018(6) -0.2755(5) 0.043(3) Uani 1.00 d . . .
C9 C -0.1047(6) 0.0765(5) -0.2931(4) 0.036(2) Uani 1.00 d . . .
C10 C -0.1728(6) 0.1306(5) -0.3124(4) 0.035(2) Uani 1.00 d . . .
C11 C -0.1678(5) 0.2067(5) -0.3342(4) 0.035(2) Uani 1.00 d . . .
C12 C -0.2360(6) 0.2587(6) -0.3627(5) 0.045(3) Uani 1.00 d . . .
C13 C -0.2054(6) 0.3245(6) -0.3803(5) 0.047(3) Uani 1.00 d . . .
C14 C -0.1178(6) 0.3142(5) -0.3636(4) 0.035(2) Uani 1.00 d . . .
C15 C -0.0659(5) 0.3709(5) -0.3704(4) 0.033(2) Uani 1.00 d . . .
C16 C 0.0174(6) 0.3619(5) -0.3499(4) 0.032(2) Uani 1.00 d . . .
C17 C 0.0707(6) 0.4224(5) -0.3557(4) 0.035(2) Uani 1.00 d . . .
C18 C 0.1433(5) 0.3921(5) -0.3251(4) 0.035(2) Uani 1.00 d . . .
C19 C 0.1370(5) 0.3142(5) -0.3029(4) 0.030(2) Uani 1.00 d . . .
C20 C 0.2033(6) 0.2637(5) -0.2726(4) 0.036(2) Uani 1.00 d . . .
C21 C 0.1477(5) -0.0670(5) -0.2329(4) 0.032(2) Uani 1.00 d . . .
C22 C 0.1677(6) -0.1256(5) -0.2772(4) 0.036(2) Uani 1.00 d . . .
C23 C 0.1930(6) -0.2003(5) -0.2535(4) 0.034(2) Uani 1.00 d . . .
C24 C 0.1802(7) -0.1622(5) -0.1438(4) 0.042(3) Uani 1.00 d . . .
C25 C 0.1565(6) -0.0870(5) -0.1640(4) 0.039(2) Uani 1.00 d . . .
C26 C -0.2592(6) 0.1064(6) -0.3080(5) 0.042(3) Uani 1.00 d . . .
C27 C -0.2808(7) 0.0547(7) -0.3523(6) 0.057(3) Uani 1.00 d . . .
C28 C -0.3606(7) 0.0332(7) -0.3486(6) 0.059(3) Uani 1.00 d . . .
C29 C -0.4226(7) 0.0639(7) -0.3023(6) 0.060(4) Uani 1.00 d . . .
C30 C -0.4019(7) 0.1170(7) -0.2596(7) 0.062(4) Uani 1.00 d . . .
C31 C -0.3232(7) 0.1378(6) -0.2617(6) 0.054(3) Uani 1.00 d . . .
C32 C -0.5085(7) 0.0418(8) -0.2997(8) 0.074(4) Uani 1.00 d . . .
C33 C -0.1013(5) 0.4474(5) -0.4023(4) 0.031(2) Uani 1.00 d . . .
C34 C -0.1312(7) 0.4539(6) -0.4664(5) 0.043(3) Uani 1.00 d . . .
C35 C -0.1666(6) 0.5247(6) -0.4951(4) 0.042(3) Uani 1.00 d . . .
C36 C -0.1715(7) 0.5919(6) -0.4596(5) 0.043(3) Uani 1.00 d . . .
C37 C -0.1450(6) 0.5835(6) -0.3954(5) 0.043(3) Uani 1.00 d . . .
C38 C -0.1096(6) 0.5135(6) -0.3661(4) 0.040(2) Uani 1.00 d . . .
C39 C -0.2090(8) 0.6678(7) -0.4918(5) 0.060(3) Uani 1.00 d . . .
C40 C 0.2792(6) 0.2951(5) -0.2550(5) 0.039(2) Uani 1.00 d . . .
C41 C 0.3592(7) 0.2697(6) -0.2831(5) 0.048(3) Uani 1.00 d . . .
C42 C 0.4304(6) 0.2971(7) -0.2627(6) 0.051(3) Uani 1.00 d . . .
C43 C 0.4235(7) 0.3530(6) -0.2155(6) 0.049(3) Uani 1.00 d . . .
C44 C 0.3439(7) 0.3805(6) -0.1893(5) 0.050(3) Uani 1.00 d . . .
C45 C 0.2712(6) 0.3532(6) -0.2072(4) 0.041(3) Uani 1.00 d . . .
C46 C 0.5006(8) 0.3806(7) -0.1932(7) 0.068(4) Uani 1.00 d . . .
C47 C 0.3352(6) -0.3173(5) -0.0524(4) 0.036(2) Uani 1.00 d . . .
C48 C 0.3430(6) -0.2975(6) 0.0161(4) 0.041(3) Uani 1.00 d . . .
C49 C 0.2642(6) -0.2796(6) 0.0453(4) 0.042(3) Uani 1.00 d . . .
C50 C 0.2050(6) -0.2896(5) -0.0049(4) 0.033(2) Uani 1.00 d . . .
C51 C 0.1164(6) -0.2749(5) 0.0056(4) 0.032(2) Uani 1.00 d . . .
C52 C 0.0597(6) -0.2761(5) -0.0454(4) 0.034(2) Uani 1.00 d . . .
C53 C -0.0300(6) -0.2546(5) -0.0361(4) 0.038(2) Uani 1.00 d . . .
C54 C -0.0638(6) -0.2606(6) -0.0968(4) 0.039(2) Uani 1.00 d . . .
C55 C 0.0059(5) -0.2898(5) -0.1420(4) 0.033(2) Uani 1.00 d . . .
C56 C -0.0009(6) -0.3088(5) -0.2091(4) 0.033(2) Uani 1.00 d . . .
C57 C 0.0650(5) -0.3418(5) -0.2513(4) 0.032(2) Uani 1.00 d . . .
C58 C 0.0566(6) -0.3682(5) -0.3187(4) 0.035(2) Uani 1.00 d . . .
C59 C 0.1345(6) -0.3991(5) -0.3429(4) 0.037(2) Uani 1.00 d . . .
C60 C 0.1940(6) -0.3911(5) -0.2923(4) 0.031(2) Uani 1.00 d . . .
C61 C 0.2811(6) -0.4104(5) -0.3008(4) 0.036(2) Uani 1.00 d . . .
C62 C 0.3390(6) -0.3979(5) -0.2539(4) 0.036(2) Uani 1.00 d . . .
C63 C 0.4299(6) -0.4147(6) -0.2631(5) 0.042(3) Uani 1.00 d . . .
C64 C 0.4627(6) -0.3962(6) -0.2076(5) 0.045(3) Uani 1.00 d . . .
C65 C 0.3938(5) -0.3642(6) -0.1632(4) 0.037(2) Uani 1.00 d . . .
C66 C 0.4009(6) -0.3415(5) -0.0983(4) 0.037(2) Uani 1.00 d . . .
C67 C 0.0826(6) -0.2550(5) 0.0743(4) 0.036(2) Uani 1.00 d . . .
C68 C 0.0975(6) -0.3064(5) 0.1296(4) 0.035(2) Uani 1.00 d . . .
C69 C 0.0675(5) -0.2879(5) 0.1923(4) 0.030(2) Uani 1.00 d . . .
C70 C 0.0058(6) -0.1677(5) 0.1544(4) 0.038(2) Uani 1.00 d . . .
C71 C 0.0336(6) -0.1839(5) 0.0893(4) 0.039(3) Uani 1.00 d . . .
C72 C -0.0872(6) -0.2892(6) -0.2383(4) 0.040(2) Uani 1.00 d . . .
C73 C -0.1551(6) -0.3249(6) -0.2130(5) 0.046(3) Uani 1.00 d . . .
C74 C -0.2343(6) -0.3050(8) -0.2405(5) 0.062(4) Uani 1.00 d . . .
C75 C -0.2471(7) -0.2474(8) -0.2920(6) 0.064(4) Uani 1.00 d . . .
C76 C -0.1797(7) -0.2133(7) -0.3172(5) 0.054(3) Uani 1.00 d . . .
C77 C -0.1000(6) -0.2343(6) -0.2896(5) 0.043(3) Uani 1.00 d . . .
C78 C -0.3347(8) -0.231(1) -0.3217(7) 0.093(5) Uani 1.00 d . . .
C79 C 0.3181(6) -0.4479(5) -0.3654(4) 0.036(2) Uani 1.00 d . . .
C80 C 0.3516(6) -0.5244(6) -0.3656(5) 0.043(3) Uani 1.00 d . . .
C81 C 0.3839(7) -0.5595(6) -0.4248(5) 0.050(3) Uani 1.00 d . . .
C82 C 0.3850(6) -0.5178(7) -0.4854(5) 0.048(3) Uani 1.00 d . . .
C83 C 0.3521(7) -0.4391(8) -0.4860(5) 0.057(3) Uani 1.00 d . . .
C84 C 0.3191(6) -0.4043(6) -0.4272(4) 0.042(3) Uani 1.00 d . . .
C85 C 0.4182(7) -0.5577(9) -0.5504(5) 0.075(4) Uani 1.00 d . . .
C86 C 0.4903(6) -0.3456(6) -0.0747(4) 0.039(2) Uani 1.00 d . . .
C87 C 0.5182(6) -0.3988(6) -0.0220(5) 0.046(3) Uani 1.00 d . . .
C88 C 0.5991(7) -0.4017(7) 0.0003(5) 0.049(3) Uani 1.00 d . . .
C89 C 0.6553(7) -0.3549(7) -0.0286(5) 0.053(3) Uani 1.00 d . . .
C90 C 0.6269(7) -0.3025(7) -0.0796(5) 0.055(3) Uani 1.00 d . . .
C91 C 0.5447(6) -0.2974(7) -0.1029(5) 0.050(3) Uani 1.00 d . . .
C92 C 0.7414(7) -0.3595(8) -0.0031(6) 0.067(4) Uani 1.00 d . . .
C93 C 0.2731(10) 0.523(1) 0.2227(6) 0.084(5) Uani 1.00 d . . .
C94 C 0.0108(7) -0.5203(7) -0.1102(5) 0.056(3) Uani 1.00 d . . .
C95 C 0.2669(8) 0.0979(8) 0.5563(7) 0.075(4) Uani 1.00 d . . .
C96 C 0.324(2) 0.075(2) 0.170(2) 0.11(1) Uani 0.50 d P . .
C97 C 0.9180(9) 0.1412(10) 0.4763(6) 0.078(5) Uani 1.00 d . . .
C98 C 0.144(4) 0.005(4) 1.044(3) 0.16(2) Uiso 0.50 d P . .
C99 C 0.593(1) 0.165(1) 0.248(1) 0.123(6) Uiso 1.00 d . . .
C100 C 0.585(2) 0.205(1) 0.298(1) 0.139(7) Uiso 1.00 d . . .
C101 C 0.580(2) 0.177(2) 0.368(1) 0.162(9) Uiso 1.00 d . . .
C102 C 0.557(2) 0.214(2) 0.432(1) 0.159(9) Uiso 1.00 d . . .
C103 C 0.570(2) 0.180(2) 0.494(2) 0.19(1) Uiso 1.00 d . . .
C104 C 0.543(1) 0.229(1) 0.562(1) 0.127(7) Uiso 1.00 d . . .
C105 C 0.617(2) 0.064(2) 1.082(2) 0.095(9) Uiso 0.50 d P . .
C106 C 0.591(3) 0.116(3) 1.034(2) 0.12(1) Uiso 0.50 d P . .
C107 C 0.520(4) 0.116(3) 0.989(3) 0.16(2) Uiso 0.50 d P . .
C108 C 0.490(2) 0.181(2) 0.930(2) 0.095(9) Uiso 0.50 d P . .
C109 C 0.405(3) 0.166(2) 0.915(2) 0.12(1) Uiso 0.50 d P . .
H1 H 0.3228 0.1421 -0.2199 0.0529 Uiso 1.00 calc . . .
H2 H 0.2754 0.0140 -0.2134 0.0500 Uiso 1.00 calc . . .
H3 H -0.0135 -0.0881 -0.2473 0.0465 Uiso 1.00 calc . . .
H4 H -0.1566 -0.0263 -0.2742 0.0519 Uiso 1.00 calc . . .
H5 H -0.2919 0.2487 -0.3682 0.0545 Uiso 1.00 calc . . .
H6 H -0.2362 0.3698 -0.4001 0.0561 Uiso 1.00 calc . . .
H7 H 0.0577 0.4723 -0.3765 0.0424 Uiso 1.00 calc . . .
H8 H 0.1901 0.4181 -0.3195 0.0424 Uiso 1.00 calc . . .
H9 H 0.1640 -0.1146 -0.3244 0.0437 Uiso 1.00 calc . . .
H10 H 0.2092 -0.2392 -0.2852 0.0407 Uiso 1.00 calc . . .
H11 H 0.1863 -0.1746 -0.0971 0.0502 Uiso 1.00 calc . . .
H12 H 0.1460 -0.0484 -0.1315 0.0469 Uiso 1.00 calc . . .
H13 H -0.2397 0.0339 -0.3858 0.0686 Uiso 1.00 calc . . .
H14 H -0.3729 -0.0034 -0.3784 0.0702 Uiso 1.00 calc . . .
H15 H -0.4441 0.1396 -0.2278 0.0743 Uiso 1.00 calc . . .
H16 H -0.3115 0.1741 -0.2313 0.0648 Uiso 1.00 calc . . .
H17 H -0.5431 0.0686 -0.2653 0.0893 Uiso 1.00 calc . . .
H18 H -0.5328 0.0546 -0.3420 0.0893 Uiso 1.00 calc . . .
H19 H -0.5046 -0.0120 -0.2901 0.0893 Uiso 1.00 calc . . .
H20 H -0.1277 0.4091 -0.4916 0.0511 Uiso 1.00 calc . . .
H21 H -0.1875 0.5272 -0.5390 0.0504 Uiso 1.00 calc . . .
H22 H -0.1512 0.6278 -0.3692 0.0515 Uiso 1.00 calc . . .
H23 H -0.0911 0.5109 -0.3214 0.0475 Uiso 1.00 calc . . .
H24 H -0.2094 0.7073 -0.4610 0.0719 Uiso 1.00 calc . . .
H25 H -0.1758 0.6785 -0.5316 0.0719 Uiso 1.00 calc . . .
H26 H -0.2654 0.6655 -0.5031 0.0719 Uiso 1.00 calc . . .
H27 H 0.3659 0.2329 -0.3171 0.0572 Uiso 1.00 calc . . .
H28 H 0.4849 0.2769 -0.2816 0.0618 Uiso 1.00 calc . . .
H29 H 0.3378 0.4197 -0.1575 0.0601 Uiso 1.00 calc . . .
H30 H 0.2170 0.3734 -0.1877 0.0497 Uiso 1.00 calc . . .
H31 H 0.5038 0.3716 -0.1458 0.0820 Uiso 1.00 calc . . .
H32 H 0.5497 0.3536 -0.2156 0.0820 Uiso 1.00 calc . . .
H33 H 0.4973 0.4340 -0.2041 0.0820 Uiso 1.00 calc . . .
H34 H 0.3946 -0.2970 0.0372 0.0488 Uiso 1.00 calc . . .
H35 H 0.2501 -0.2635 0.0901 0.0499 Uiso 1.00 calc . . .
H36 H -0.0607 -0.2391 0.0047 0.0459 Uiso 1.00 calc . . .
H37 H -0.1218 -0.2481 -0.1069 0.0471 Uiso 1.00 calc . . .
H38 H 0.0054 -0.3644 -0.3414 0.0417 Uiso 1.00 calc . . .
H39 H 0.1481 -0.4219 -0.3853 0.0440 Uiso 1.00 calc . . .
H40 H 0.4610 -0.4354 -0.3020 0.0509 Uiso 1.00 calc . . .
H41 H 0.5213 -0.4030 -0.1989 0.0540 Uiso 1.00 calc . . .
H42 H 0.1295 -0.3557 0.1228 0.0424 Uiso 1.00 calc . . .
H43 H 0.0796 -0.3244 0.2286 0.0358 Uiso 1.00 calc . . .
H44 H -0.0251 -0.1185 0.1633 0.0451 Uiso 1.00 calc . . .
H45 H 0.0197 -0.1466 0.0538 0.0474 Uiso 1.00 calc . . .
H46 H -0.1477 -0.3627 -0.1771 0.0555 Uiso 1.00 calc . . .
H47 H -0.2800 -0.3308 -0.2241 0.0739 Uiso 1.00 calc . . .
H48 H -0.1866 -0.1756 -0.3532 0.0643 Uiso 1.00 calc . . .
H49 H -0.0538 -0.2096 -0.3069 0.0519 Uiso 1.00 calc . . .
H50 H -0.3578 -0.1785 -0.3167 0.1119 Uiso 1.00 calc . . .
H51 H -0.3293 -0.2417 -0.3683 0.1119 Uiso 1.00 calc . . .
H52 H -0.3713 -0.2626 -0.2985 0.1119 Uiso 1.00 calc . . .
H53 H 0.3527 -0.5541 -0.3242 0.0517 Uiso 1.00 calc . . .
H54 H 0.4054 -0.6129 -0.4234 0.0600 Uiso 1.00 calc . . .
H55 H 0.3524 -0.4094 -0.5274 0.0678 Uiso 1.00 calc . . .
H56 H 0.2971 -0.3511 -0.4284 0.0509 Uiso 1.00 calc . . .
H57 H 0.3837 -0.5952 -0.5586 0.0902 Uiso 1.00 calc . . .
H58 H 0.4163 -0.5208 -0.5871 0.0902 Uiso 1.00 calc . . .
H59 H 0.4750 -0.5819 -0.5458 0.0902 Uiso 1.00 calc . . .
H60 H 0.4816 -0.4324 -0.0020 0.0556 Uiso 1.00 calc . . .
H61 H 0.6166 -0.4368 0.0366 0.0591 Uiso 1.00 calc . . .
H62 H 0.6637 -0.2689 -0.0993 0.0660 Uiso 1.00 calc . . .
H63 H 0.5268 -0.2610 -0.1381 0.0603 Uiso 1.00 calc . . .
H64 H 0.7493 -0.3991 0.0314 0.0803 Uiso 1.00 calc . . .
H65 H 0.7829 -0.3706 -0.0391 0.0803 Uiso 1.00 calc . . .
H66 H 0.7471 -0.3118 0.0149 0.0803 Uiso 1.00 calc . . .

loop_
_atom_site_aniso_label
_atom_site_aniso_U_11
_atom_site_aniso_U_22
_atom_site_aniso_U_33
_atom_site_aniso_U_12
_atom_site_aniso_U_13
_atom_site_aniso_U_23
Rh1 0.0332(4) 0.0302(4) 0.0257(3) -0.0055(3) -0.0087(3) 0.0017(2)
Rh2 0.0330(4) 0.0305(4) 0.0262(3) -0.0037(3) -0.0087(3) 0.0012(2)
Cl1 0.045(1) 0.050(1) 0.029(1) -0.007(1) -0.0069(9) -0.0037(9)
Cl2 0.046(1) 0.033(1) 0.039(1) -0.0053(9) -0.0081(10) 0.0056(8)
Cl3 0.107(3) 0.171(5) 0.102(3) 0.056(3) -0.041(3) -0.044(3)
Cl4 0.074(2) 0.166(4) 0.062(2) -0.011(3) -0.010(2) 0.013(2)
Cl5 0.107(3) 0.169(5) 0.074(2) 0.011(3) -0.026(2) -0.030(3)
Cl6 0.097(3) 0.148(4) 0.183(5) -0.060(3) 0.068(3) -0.111(4)
Cl7 0.097(3) 0.103(3) 0.150(4) -0.060(2) -0.084(3) 0.076(3)
Cl8 0.154(4) 0.067(2) 0.045(2) -0.044(2) -0.025(2) 0.009(1)
Cl9 0.167(5) 0.082(3) 0.188(5) -0.032(3) -0.110(4) 0.011(3)
Cl10 0.133(4) 0.127(4) 0.058(2) -0.016(3) -0.025(2) -0.020(2)
Cl11 0.123(4) 0.104(4) 0.127(3) -0.029(3) -0.050(3) 0.022(3)
Cl15 0.175(6) 0.34(1) 0.110(4) -0.183(7) -0.031(4) 0.050(5)
Cl16 0.157(4) 0.103(3) 0.089(3) -0.053(3) -0.043(3) 0.028(2)
Cl17 0.244(8) 0.165(6) 0.092(3) 0.087(5) -0.064(4) -0.035(3)
Cl18 0.16(1) 0.21(2) 0.26(2) 0.01(1) 0.01(1) -0.05(1)
Cl19 0.18(1) 0.14(1) 0.148(10) -0.003(9) 0.031(9) 0.012(8)
Cl20 0.15(1) 0.18(1) 0.21(1) -0.04(1) 0.02(1) -0.01(1)
N1 0.035(4) 0.027(4) 0.032(4) -0.005(3) -0.010(3) 0.002(3)
N2 0.039(4) 0.024(4) 0.036(4) -0.009(3) -0.008(3) 0.002(3)
N3 0.035(4) 0.031(4) 0.035(4) -0.002(3) -0.015(3) 0.007(3)
N4 0.037(4) 0.031(4) 0.028(3) -0.007(3) -0.009(3) 0.006(3)
N5 0.039(4) 0.023(3) 0.027(3) 0.002(3) -0.011(3) -0.001(3)
N6 0.037(4) 0.036(4) 0.023(3) -0.010(3) -0.009(3) 0.003(3)
N7 0.035(4) 0.030(4) 0.022(3) -0.002(3) -0.009(3) 0.002(3)
N8 0.035(4) 0.030(4) 0.028(3) -0.006(3) -0.009(3) -0.002(3)
N9 0.026(3) 0.039(4) 0.031(4) -0.004(3) -0.005(3) 0.000(3)
N10 0.041(4) 0.029(4) 0.029(3) -0.009(3) -0.012(3) 0.008(3)
C1 0.035(4) 0.034(5) 0.032(4) -0.005(4) -0.010(4) 0.005(3)
C2 0.033(5) 0.034(5) 0.068(6) -0.008(4) -0.019(5) 0.005(4)
C3 0.038(5) 0.034(5) 0.053(5) -0.002(4) -0.015(4) 0.007(4)
C4 0.036(4) 0.035(5) 0.031(4) -0.008(4) -0.008(4) 0.002(3)
C5 0.036(4) 0.029(4) 0.034(4) -0.009(4) -0.006(4) 0.000(3)
C6 0.039(5) 0.028(4) 0.031(4) -0.008(4) -0.001(4) 0.002(3)
C7 0.049(5) 0.020(4) 0.049(5) -0.007(4) -0.011(4) 0.007(3)
C8 0.039(5) 0.036(5) 0.057(6) -0.013(4) -0.001(4) -0.004(4)
C9 0.031(4) 0.039(5) 0.040(5) -0.011(4) 0.001(4) -0.002(4)
C10 0.037(5) 0.038(5) 0.034(4) -0.010(4) -0.007(4) 0.001(4)
C11 0.030(4) 0.037(5) 0.040(5) -0.008(4) -0.011(4) 0.003(4)
C12 0.037(5) 0.055(6) 0.047(5) -0.014(4) -0.016(4) 0.017(4)
C13 0.043(5) 0.047(6) 0.054(6) -0.011(4) -0.026(5) 0.013(4)
C14 0.038(5) 0.034(5) 0.035(4) -0.008(4) -0.015(4) 0.005(3)
C15 0.034(4) 0.037(5) 0.029(4) -0.004(4) -0.006(4) 0.002(3)
C16 0.036(4) 0.040(5) 0.019(4) -0.001(4) 0.000(3) 0.007(3)
C17 0.038(5) 0.039(5) 0.028(4) -0.004(4) -0.002(4) 0.006(3)
C18 0.030(4) 0.038(5) 0.040(5) -0.011(4) -0.004(4) 0.007(4)
C19 0.034(4) 0.029(4) 0.030(4) -0.010(3) -0.004(4) 0.007(3)
C20 0.033(4) 0.040(5) 0.033(4) 0.000(4) -0.005(4) -0.001(4)
C21 0.033(4) 0.040(5) 0.023(4) -0.008(4) 0.000(3) 0.002(3)
C22 0.046(5) 0.032(5) 0.032(4) -0.005(4) -0.013(4) 0.001(3)
C23 0.039(5) 0.036(5) 0.027(4) -0.008(4) -0.002(4) 0.004(3)
C24 0.064(6) 0.031(5) 0.033(5) -0.012(4) -0.012(4) 0.001(4)
C25 0.058(6) 0.029(5) 0.029(4) -0.004(4) -0.004(4) -0.001(3)
C26 0.039(5) 0.037(5) 0.049(5) -0.005(4) -0.007(4) 0.000(4)
C27 0.058(7) 0.055(7) 0.065(7) -0.019(5) -0.014(6) -0.012(5)
C28 0.043(6) 0.055(7) 0.082(8) -0.013(5) -0.018(6) -0.011(6)
C29 0.036(5) 0.061(8) 0.081(8) -0.007(5) -0.014(6) 0.012(6)
C30 0.038(5) 0.051(7) 0.092(9) 0.005(5) -0.001(6) 0.004(6)
C31 0.042(5) 0.052(7) 0.067(7) -0.006(5) -0.005(5) 0.005(5)
C32 0.040(6) 0.067(9) 0.12(1) -0.011(6) -0.001(7) 0.004(7)
C33 0.028(4) 0.035(5) 0.029(4) -0.004(3) -0.004(3) 0.006(3)
C34 0.055(6) 0.036(5) 0.038(5) -0.007(4) -0.010(4) 0.001(4)
C35 0.050(5) 0.049(6) 0.026(4) -0.003(4) -0.008(4) 0.002(4)
C36 0.051(6) 0.037(5) 0.041(5) -0.006(4) -0.004(4) 0.001(4)
C37 0.045(5) 0.045(6) 0.038(5) -0.002(4) -0.006(4) -0.008(4)
C38 0.045(5) 0.045(6) 0.032(4) -0.009(4) -0.015(4) -0.007(4)
C39 0.068(7) 0.055(7) 0.052(6) 0.014(6) -0.024(6) 0.001(5)
C40 0.039(5) 0.033(5) 0.046(5) -0.009(4) -0.014(4) 0.003(4)
C41 0.045(5) 0.047(6) 0.052(6) -0.004(5) -0.013(5) 0.000(4)
C42 0.026(4) 0.059(7) 0.067(7) -0.002(4) -0.005(5) 0.006(5)
C43 0.046(5) 0.033(5) 0.073(7) -0.010(4) -0.030(5) 0.006(5)
C44 0.057(6) 0.051(6) 0.047(6) -0.017(5) -0.017(5) 0.000(4)
C45 0.041(5) 0.050(6) 0.035(5) -0.013(4) -0.010(4) -0.001(4)
C46 0.052(7) 0.061(8) 0.098(9) -0.017(6) -0.034(6) 0.001(6)
C47 0.036(5) 0.046(5) 0.029(4) -0.010(4) -0.011(4) 0.004(4)
C48 0.040(5) 0.054(6) 0.032(5) -0.012(4) -0.016(4) -0.002(4)
C49 0.047(5) 0.048(6) 0.031(5) -0.007(4) -0.016(4) -0.003(4)
C50 0.041(5) 0.035(5) 0.021(4) -0.004(4) -0.007(4) 0.004(3)
C51 0.042(5) 0.032(4) 0.023(4) -0.010(4) -0.006(4) 0.003(3)
C52 0.040(5) 0.033(5) 0.028(4) 0.000(4) -0.008(4) -0.003(3)
C53 0.046(5) 0.034(5) 0.035(5) -0.003(4) -0.008(4) -0.005(4)
C54 0.032(4) 0.052(6) 0.033(5) 0.001(4) -0.004(4) -0.009(4)
C55 0.029(4) 0.038(5) 0.032(4) -0.003(4) -0.002(4) -0.001(3)
C56 0.035(4) 0.040(5) 0.024(4) -0.007(4) -0.007(4) 0.004(3)
C57 0.033(4) 0.032(4) 0.032(4) -0.008(3) -0.012(4) 0.002(3)
C58 0.035(4) 0.040(5) 0.030(4) -0.004(4) -0.006(4) -0.004(3)
C59 0.041(5) 0.041(5) 0.030(4) -0.008(4) -0.006(4) -0.008(4)
C60 0.039(5) 0.031(4) 0.026(4) -0.008(4) -0.009(4) -0.003(3)
C61 0.044(5) 0.034(5) 0.030(4) -0.007(4) -0.010(4) 0.002(3)
C62 0.031(4) 0.042(5) 0.034(4) 0.001(4) -0.008(4) -0.004(4)
C63 0.033(5) 0.054(6) 0.039(5) 0.002(4) -0.006(4) -0.008(4)
C64 0.031(5) 0.059(7) 0.045(5) 0.001(4) -0.016(4) -0.008(4)
C65 0.027(4) 0.049(6) 0.035(5) -0.006(4) -0.011(4) 0.004(4)
C66 0.037(5) 0.038(5) 0.036(5) -0.006(4) -0.009(4) -0.001(4)
C67 0.035(5) 0.045(5) 0.028(4) -0.010(4) -0.007(4) 0.001(4)
C68 0.040(5) 0.038(5) 0.028(4) -0.009(4) 0.001(4) 0.004(3)
C69 0.037(4) 0.030(4) 0.023(4) -0.006(3) -0.003(3) 0.003(3)
C70 0.045(5) 0.032(5) 0.035(5) -0.002(4) -0.008(4) 0.002(3)
C71 0.053(6) 0.035(5) 0.030(4) -0.006(4) -0.007(4) 0.004(4)
C72 0.037(5) 0.050(6) 0.031(4) 0.001(4) -0.010(4) -0.005(4)
C73 0.040(5) 0.059(7) 0.040(5) -0.007(5) -0.005(4) -0.003(4)
C74 0.029(5) 0.12(1) 0.043(6) -0.022(6) 0.010(5) -0.018(6)
C75 0.045(6) 0.096(10) 0.049(6) 0.009(6) -0.020(5) -0.025(6)
C76 0.044(6) 0.064(7) 0.051(6) 0.001(5) -0.021(5) 0.001(5)
C77 0.045(5) 0.051(6) 0.035(5) -0.010(4) -0.006(4) 0.003(4)
C78 0.049(7) 0.16(2) 0.074(9) -0.014(8) -0.024(7) -0.006(9)
C79 0.035(4) 0.039(5) 0.037(5) -0.009(4) -0.013(4) -0.001(4)
C80 0.043(5) 0.048(6) 0.037(5) -0.002(4) -0.011(4) -0.003(4)
C81 0.045(5) 0.056(7) 0.048(6) 0.002(5) -0.009(5) -0.014(5)
C82 0.033(5) 0.071(7) 0.042(5) -0.004(5) -0.003(4) -0.021(5)
C83 0.038(5) 0.099(10) 0.033(5) -0.015(6) -0.008(4) 0.005(5)
C84 0.040(5) 0.053(6) 0.035(5) -0.005(4) -0.013(4) 0.002(4)
C85 0.045(6) 0.15(1) 0.036(6) -0.013(7) 0.002(5) -0.024(7)
C86 0.036(5) 0.052(6) 0.028(4) -0.003(4) -0.007(4) -0.002(4)
C87 0.044(5) 0.050(6) 0.046(5) -0.007(4) -0.010(4) -0.001(4)
C88 0.048(6) 0.067(7) 0.032(5) -0.004(5) -0.015(4) 0.008(4)
C89 0.040(5) 0.080(8) 0.040(5) -0.014(5) -0.007(4) -0.001(5)
C90 0.045(6) 0.074(8) 0.047(6) -0.013(5) -0.008(5) 0.004(5)
C91 0.038(5) 0.073(8) 0.038(5) -0.001(5) -0.008(4) -0.003(5)
C92 0.044(6) 0.11(1) 0.050(6) -0.012(6) -0.007(5) 0.005(6)
C93 0.077(9) 0.12(1) 0.055(7) -0.005(9) -0.001(7) -0.012(7)
C94 0.060(7) 0.060(7) 0.049(6) -0.006(5) -0.013(5) -0.006(5)
C95 0.055(7) 0.078(10) 0.088(9) 0.010(7) -0.019(7) -0.019(7)
C96 0.06(2) 0.15(3) 0.11(2) 0.03(2) 0.00(2) -0.08(2)
C97 0.071(8) 0.12(1) 0.043(6) -0.025(8) -0.012(6) -0.007(7)

loop_
_atom_type_symbol
_atom_type_description
_atom_type_scat_dispersion_real
_atom_type_scat_dispersion_imag
_atom_type_scat_source
Rh Rh -1.118 0.919
;International Tables for Crystallography
(1992, Vol. C, Tables 4.2.6.8 and 6.1.1.1)
;
C C 0.003 0.002
;International Tables for Crystallography
(1992, Vol. C, Tables 4.2.6.8 and 6.1.1.1)
;
N N 0.006 0.003
;International Tables for Crystallography
(1992, Vol. C, Tables 4.2.6.8 and 6.1.1.1)
;
H H 0.000 0.000
;International Tables for Crystallography
(1992, Vol. C, Table 6.1.1.2)
;
Cl Cl 0.148 0.159
;International Tables for Crystallography
(1992, Vol. C, Tables 4.2.6.8 and 6.1.1.1)
;

loop_
_geom_angle_atom_site_label_1
_geom_angle_atom_site_label_2
_geom_angle_atom_site_label_3
_geom_angle
_geom_angle_site_symmetry_1
_geom_angle_site_symmetry_2
_geom_angle_site_symmetry_3
_geom_angle_publ_flag
CL1 RH1 N1 90.7(2) . . . yes
CL1 RH1 N2 90.7(2) . . . yes
CL1 RH1 N3 89.1(2) . . . yes
CL1 RH1 N4 89.4(2) . . . yes
CL1 RH1 N10 179.8(2) . . 2_555 yes
N1 RH1 N2 90.3(3) . . . yes
N1 RH1 N3 179.7(3) . . . yes
N1 RH1 N4 89.8(3) . . . yes
N1 RH1 N10 89.3(3) . . 2_555 yes
N2 RH1 N3 89.5(3) . . . yes
N2 RH1 N4 179.8(3) . . . yes
N2 RH1 N10 89.5(3) . . 2_555 yes
N3 RH1 N4 90.4(3) . . . yes
N3 RH1 N10 90.9(3) . . 2_555 yes
N4 RH1 N10 90.4(3) . . 2_555 yes
CL2 RH2 N5 177.7(2) . . . yes
CL2 RH2 N6 87.8(2) . . . yes
CL2 RH2 N7 91.4(2) . . . yes
CL2 RH2 N8 91.1(2) . . . yes
CL2 RH2 N9 89.3(2) . . . yes
N5 RH2 N6 92.2(3) . . . yes
N5 RH2 N7 86.3(3) . . . yes
N5 RH2 N8 88.9(3) . . . yes
N5 RH2 N9 92.9(3) . . . yes
N6 RH2 N7 90.1(3) . . . yes
N6 RH2 N8 178.9(3) . . . yes
N6 RH2 N9 90.2(3) . . . yes
N7 RH2 N8 89.9(3) . . . yes
N7 RH2 N9 179.2(3) . . . yes
N8 RH2 N9 89.8(3) . . . yes
RH1 N1 C1 126.6(6) . . . yes
RH1 N1 C4 126.4(6) . . . yes
C1 N1 C4 106.8(7) . . . yes
RH1 N2 C6 126.8(6) . . . yes
RH1 N2 C9 127.2(6) . . . yes
C6 N2 C9 106.0(7) . . . yes
RH1 N3 C11 126.8(6) . . . yes
RH1 N3 C14 126.3(6) . . . yes
C11 N3 C14 106.9(7) . . . yes
RH1 N4 C16 125.8(6) . . . yes
RH1 N4 C19 126.9(5) . . . yes
C16 N4 C19 107.0(7) . . . yes
RH2 N5 C23 121.9(5) . . . yes
RH2 N5 C24 119.8(6) . . . yes
C23 N5 C24 117.4(7) . . . yes
RH2 N6 C47 126.9(6) . . . yes
RH2 N6 C50 126.4(6) . . . yes
C47 N6 C50 106.6(7) . . . yes
RH2 N7 C52 127.1(5) . . . yes
RH2 N7 C55 127.0(5) . . . yes
C52 N7 C55 105.6(7) . . . yes
RH2 N8 C57 126.3(5) . . . yes
RH2 N8 C60 126.4(5) . . . yes
C57 N8 C60 107.3(7) . . . yes
RH2 N9 C62 127.2(6) . . . yes
RH2 N9 C65 126.5(5) . . . yes
C62 N9 C65 106.0(7) . . . yes
RH1 N10 C69 119.7(5) 2_555 . . yes
RH1 N10 C70 121.8(6) 2_555 . . yes
C69 N10 C70 118.3(7) . . . yes
N1 C1 C2 109.2(8) . . . yes
N1 C1 C20 126.1(8) . . . yes
C2 C1 C20 124.6(8) . . . yes
C1 C2 C3 106.5(8) . . . yes
C1 C2 H1 126.7 . . . no
C3 C2 H1 126.7 . . . no
C2 C3 C4 108.0(8) . . . yes
C2 C3 H2 126.0 . . . no
C4 C3 H2 126.0 . . . no
N1 C4 C3 109.5(8) . . . yes
N1 C4 C5 125.4(8) . . . yes
C3 C4 C5 125.1(8) . . . yes
C4 C5 C6 126.0(8) . . . yes
C4 C5 C21 118.0(8) . . . yes
C6 C5 C21 115.9(7) . . . yes
N2 C6 C5 124.9(8) . . . yes
N2 C6 C7 109.2(8) . . . yes
C5 C6 C7 125.7(8) . . . yes
C6 C7 C8 107.0(8) . . . yes
C6 C7 H3 126.5 . . . no
C8 C7 H3 126.5 . . . no
C7 C8 C9 108.6(8) . . . yes
C7 C8 H4 125.7 . . . no
C9 C8 H4 125.7 . . . no
N2 C9 C8 109.2(8) . . . yes
N2 C9 C10 124.9(8) . . . yes
C8 C9 C10 125.9(8) . . . yes
C9 C10 C11 125.2(8) . . . yes
C9 C10 C26 117.7(8) . . . yes
C11 C10 C26 117.0(8) . . . yes
N3 C11 C10 125.6(8) . . . yes
N3 C11 C12 109.7(8) . . . yes
C10 C11 C12 124.5(8) . . . yes
C11 C12 C13 106.7(8) . . . yes
C11 C12 H5 126.6 . . . no
C13 C12 H5 126.6 . . . no
C12 C13 C14 107.9(8) . . . yes
C12 C13 H6 126.0 . . . no
C14 C13 H6 126.0 . . . no
N3 C14 C13 108.7(8) . . . yes
N3 C14 C15 126.1(8) . . . yes
C13 C14 C15 125.1(8) . . . yes
C14 C15 C16 124.7(8) . . . yes
C14 C15 C33 117.9(7) . . . yes
C16 C15 C33 117.3(8) . . . yes
N4 C16 C15 126.0(8) . . . yes
N4 C16 C17 109.6(7) . . . yes
C15 C16 C17 124.3(8) . . . yes
C16 C17 C18 105.4(7) . . . yes
C16 C17 H7 127.3 . . . no
C18 C17 H7 127.3 . . . no
C17 C18 C19 108.4(8) . . . yes
C17 C18 H8 125.8 . . . no
C19 C18 H8 125.8 . . . no
N4 C19 C18 109.5(7) . . . yes
N4 C19 C20 126.7(8) . . . yes
C18 C19 C20 123.8(8) . . . yes
C1 C20 C19 123.2(8) . . . yes
C1 C20 C40 118.3(8) . . . yes
C19 C20 C40 118.5(8) . . . yes
C5 C21 C22 122.8(7) . . . yes
C5 C21 C25 120.1(7) . . . yes
C22 C21 C25 116.8(8) . . . yes
C21 C22 C23 120.6(8) . . . yes
C21 C22 H9 119.7 . . . no
C23 C22 H9 119.7 . . . no
N5 C23 C22 122.2(8) . . . yes
N5 C23 H10 118.9 . . . no
C22 C23 H10 118.9 . . . no
N5 C24 C25 123.1(8) . . . yes
N5 C24 H11 118.5 . . . no
C25 C24 H11 118.5 . . . no
C21 C25 C24 119.6(8) . . . yes
C21 C25 H12 120.2 . . . no
C24 C25 H12 120.2 . . . no
C10 C26 C27 121.5(9) . . . yes
C10 C26 C31 121.5(9) . . . yes
C27 C26 C31 116.9(10) . . . yes
C26 C27 C28 121(1) . . . yes
C26 C27 H13 119.3 . . . no
C28 C27 H13 119.3 . . . no
C27 C28 C29 121(1) . . . yes
C27 C28 H14 119.5 . . . no
C29 C28 H14 119.5 . . . no
C28 C29 C30 117(1) . . . yes
C28 C29 C32 120(1) . . . yes
C30 C29 C32 121(1) . . . yes
C29 C30 C31 122(1) . . . yes
C29 C30 H15 118.9 . . . no
C31 C30 H15 118.9 . . . no
C26 C31 C30 120(1) . . . yes
C26 C31 H16 119.6 . . . no
C30 C31 H16 119.6 . . . no
C29 C32 H17 109.5 . . . no
C29 C32 H18 109.5 . . . no
C29 C32 H19 109.5 . . . no
H17 C32 H18 109.5 . . . no
H17 C32 H19 109.5 . . . no
H18 C32 H19 109.5 . . . no
C15 C33 C34 121.7(8) . . . yes
C15 C33 C38 120.4(7) . . . yes
C34 C33 C38 117.8(8) . . . yes
C33 C34 C35 121.7(9) . . . yes
C33 C34 H20 119.2 . . . no
C35 C34 H20 119.2 . . . no
C34 C35 C36 120.4(8) . . . yes
C34 C35 H21 119.8 . . . no
C36 C35 H21 119.8 . . . no
C35 C36 C37 116.7(9) . . . yes
C35 C36 C39 119.6(9) . . . yes
C37 C36 C39 123.6(9) . . . yes
C36 C37 C38 123.4(9) . . . yes
C36 C37 H22 118.3 . . . no
C38 C37 H22 118.3 . . . no
C33 C38 C37 119.9(8) . . . yes
C33 C38 H23 120.1 . . . no
C37 C38 H23 120.1 . . . no
C36 C39 H24 109.5 . . . no
C36 C39 H25 109.5 . . . no
C36 C39 H26 109.5 . . . no
H24 C39 H25 109.5 . . . no
H24 C39 H26 109.5 . . . no
H25 C39 H26 109.5 . . . no
C20 C40 C41 122.5(8) . . . yes
C20 C40 C45 119.9(8) . . . yes
C41 C40 C45 117.6(9) . . . yes
C40 C41 C42 121.3(9) . . . yes
C40 C41 H27 119.4 . . . no
C42 C41 H27 119.4 . . . no
C41 C42 C43 121.5(9) . . . yes
C41 C42 H28 119.2 . . . no
C43 C42 H28 119.3 . . . no
C42 C43 C44 117.5(9) . . . yes
C42 C43 C46 120(1) . . . yes
C44 C43 C46 121(1) . . . yes
C43 C44 C45 122.7(9) . . . yes
C43 C44 H29 118.6 . . . no
C45 C44 H29 118.6 . . . no
C40 C45 C44 119.3(9) . . . yes
C40 C45 H30 120.3 . . . no
C44 C45 H30 120.3 . . . no
C43 C46 H31 109.5 . . . no
C43 C46 H32 109.5 . . . no
C43 C46 H33 109.5 . . . no
H31 C46 H32 109.5 . . . no
H31 C46 H33 109.5 . . . no
H32 C46 H33 109.5 . . . no
N6 C47 C48 108.9(8) . . . yes
N6 C47 C66 124.8(8) . . . yes
C48 C47 C66 126.3(8) . . . yes
C47 C48 C49 108.2(8) . . . yes
C47 C48 H34 125.9 . . . no
C49 C48 H34 125.9 . . . no
C48 C49 C50 106.8(7) . . . yes
C48 C49 H35 126.6 . . . no
C50 C49 H35 126.6 . . . no
N6 C50 C49 109.4(8) . . . yes
N6 C50 C51 126.3(7) . . . yes
C49 C50 C51 124.2(8) . . . yes
C50 C51 C52 123.9(8) . . . yes
C50 C51 C67 116.9(7) . . . yes
C52 C51 C67 119.2(8) . . . yes
N7 C52 C51 125.7(8) . . . yes
N7 C52 C53 110.4(7) . . . yes
C51 C52 C53 123.9(8) . . . yes
C52 C53 C54 107.4(8) . . . yes
C52 C53 H36 126.3 . . . no
C54 C53 H36 126.3 . . . no
C53 C54 C55 106.1(8) . . . yes
C53 C54 H37 127.0 . . . no
C55 C54 H37 127.0 . . . no
N7 C55 C54 110.4(7) . . . yes
N7 C55 C56 124.3(7) . . . yes
C54 C55 C56 125.2(8) . . . yes
C55 C56 C57 125.5(8) . . . yes
C55 C56 C72 117.4(7) . . . yes
C57 C56 C72 117.1(7) . . . yes
N8 C57 C56 126.2(7) . . . yes
N8 C57 C58 108.4(7) . . . yes
C56 C57 C58 125.4(7) . . . yes
C57 C58 C59 107.7(7) . . . yes
C57 C58 H38 126.2 . . . no
C59 C58 H38 126.2 . . . no
C58 C59 C60 107.5(7) . . . yes
C58 C59 H39 126.2 . . . no
C60 C59 H39 126.2 . . . no
N8 C60 C59 109.1(7) . . . yes
N8 C60 C61 126.0(7) . . . yes
C59 C60 C61 124.8(8) . . . yes
C60 C61 C62 124.9(8) . . . yes
C60 C61 C79 118.3(7) . . . yes
C62 C61 C79 116.7(8) . . . yes
N9 C62 C61 125.2(8) . . . yes
N9 C62 C63 109.2(7) . . . yes
C61 C62 C63 125.6(8) . . . yes
C62 C63 C64 107.9(8) . . . yes
C62 C63 H40 126.0 . . . no
C64 C63 H40 126.0 . . . no
C63 C64 C65 107.5(8) . . . yes
C63 C64 H41 126.3 . . . no
C65 C64 H41 126.3 . . . no
N9 C65 C64 109.3(7) . . . yes
N9 C65 C66 125.0(8) . . . yes
C64 C65 C66 125.6(8) . . . yes
C47 C66 C65 126.6(8) . . . yes
C47 C66 C86 116.6(7) . . . yes
C65 C66 C86 116.8(8) . . . yes
C51 C67 C68 121.6(8) . . . yes
C51 C67 C71 123.3(8) . . . yes
C68 C67 C71 115.1(8) . . . yes
C67 C68 C69 121.5(8) . . . yes
C67 C68 H42 119.2 . . . no
C69 C68 H42 119.2 . . . no
N10 C69 C68 122.4(7) . . . yes
N10 C69 H43 118.8 . . . no
C68 C69 H43 118.8 . . . no
N10 C70 C71 121.9(8) . . . yes
N10 C70 H44 119.1 . . . no
C71 C70 H44 119.1 . . . no
C67 C71 C70 120.8(8) . . . yes
C67 C71 H45 119.6 . . . no
C70 C71 H45 119.6 . . . no
C56 C72 C73 121.3(8) . . . yes
C56 C72 C77 120.0(9) . . . yes
C73 C72 C77 118.7(8) . . . yes
C72 C73 C74 120.0(9) . . . yes
C72 C73 H46 120.0 . . . no
C74 C73 H46 120.0 . . . no
C73 C74 C75 120.8(10) . . . yes
C73 C74 H47 119.6 . . . no
C75 C74 H47 119.6 . . . no
C74 C75 C76 118.9(9) . . . yes
C74 C75 C78 117(1) . . . yes
C76 C75 C78 123(1) . . . yes
C75 C76 C77 119.9(10) . . . yes
C75 C76 H48 120.1 . . . no
C77 C76 H48 120.1 . . . no
C72 C77 C76 121.8(9) . . . yes
C72 C77 H49 119.1 . . . no
C76 C77 H49 119.1 . . . no
C75 C78 H50 109.5 . . . no
C75 C78 H51 109.5 . . . no
C75 C78 H52 109.5 . . . no
H50 C78 H51 109.5 . . . no
H50 C78 H52 109.5 . . . no
H51 C78 H52 109.5 . . . no
C61 C79 C80 121.3(8) . . . yes
C61 C79 C84 120.5(8) . . . yes
C80 C79 C84 118.2(8) . . . yes
C79 C80 C81 121.6(9) . . . yes
C79 C80 H53 119.2 . . . no
C81 C80 H53 119.2 . . . no
C80 C81 C82 120.7(10) . . . yes
C80 C81 H54 119.6 . . . no
C82 C81 H54 119.6 . . . no
C81 C82 C83 118.4(9) . . . yes
C81 C82 C85 120(1) . . . yes
C83 C82 C85 121(1) . . . yes
C82 C83 C84 120.9(9) . . . yes
C82 C83 H55 119.6 . . . no
C84 C83 H55 119.5 . . . no
C79 C84 C83 120.1(9) . . . yes
C79 C84 H56 119.9 . . . no
C83 C84 H56 119.9 . . . no
C82 C85 H57 109.5 . . . no
C82 C85 H58 109.5 . . . no
C82 C85 H59 109.5 . . . no
H57 C85 H58 109.5 . . . no
H57 C85 H59 109.5 . . . no
H58 C85 H59 109.5 . . . no
C66 C86 C87 119.6(8) . . . yes
C66 C86 C91 121.4(8) . . . yes
C87 C86 C91 119.0(9) . . . yes
C86 C87 C88 119.7(9) . . . yes
C86 C87 H60 120.1 . . . no
C88 C87 H60 120.1 . . . no
C87 C88 C89 122.0(9) . . . yes
C87 C88 H61 119.0 . . . no
C89 C88 H61 119.0 . . . no
C88 C89 C90 117.6(9) . . . yes
C88 C89 C92 120.4(10) . . . yes
C90 C89 C92 121(1) . . . yes
C89 C90 C91 121(1) . . . yes
C89 C90 H62 119.1 . . . no
C91 C90 H62 119.1 . . . no
C86 C91 C90 119.9(9) . . . yes
C86 C91 H63 120.1 . . . no
C90 C91 H63 120.1 . . . no
C89 C92 H64 109.5 . . . no
C89 C92 H65 109.5 . . . no
C89 C92 H66 109.5 . . . no
H64 C92 H65 109.5 . . . no
H64 C92 H66 109.5 . . . no
H65 C92 H66 109.5 . . . no
CL3 C93 CL4 109.8(8) . . . yes
CL3 C93 CL5 111.0(9) . . . yes
CL4 C93 CL5 111.5(9) . . . yes
CL6 C94 CL7 109.8(7) . . . yes
CL6 C94 CL8 112.6(7) . . . yes
CL7 C94 CL8 108.9(6) . . . yes
CL9 C95 CL10 110.7(9) . . . yes
CL9 C95 CL11 109.0(7) . . . yes
CL10 C95 CL11 111.5(8) . . . yes
CL12 C96 CL13 109(2) . . . yes
CL12 C96 CL14 110(2) . . . yes
CL13 C96 CL14 125(3) . . . yes
CL15 C97 CL16 111.5(9) . . . yes
CL15 C97 CL17 112.0(10) . . . yes
CL16 C97 CL17 104.8(7) . . . yes
CL18 C98 CL19 104(3) . . . yes
CL18 C98 CL20 108(3) . . . yes
CL19 C98 CL20 128(4) . . . yes
C99 C100 C101 125(2) . . . yes
C100 C101 C102 133(2) . . . yes
C101 C102 C103 124(2) . . . yes
C102 C103 C104 120(2) . . . yes
C105 C106 C107 127(4) . . . yes
C106 C107 C108 125(4) . . . yes
C107 C108 C109 103(3) . . . yes

loop_
_geom_bond_atom_site_label_1
_geom_bond_atom_site_label_2
_geom_bond_distance
_geom_bond_site_symmetry_1
_geom_bond_site_symmetry_2
_geom_bond_publ_flag
RH1 CL1 2.315(2) . . yes
RH1 N1 2.034(7) . . yes
RH1 N2 2.029(7) . . yes
RH1 N3 2.030(7) . . yes
RH1 N4 2.024(7) . . yes
RH1 N10 2.058(7) . 2_555 yes
RH2 CL2 2.324(2) . . yes
RH2 N5 2.081(7) . . yes
RH2 N6 2.017(6) . . yes
RH2 N7 2.032(7) . . yes
RH2 N8 2.021(6) . . yes
RH2 N9 2.022(7) . . yes
CL3 C93 1.73(2) . . yes
CL4 C93 1.75(2) . . yes
CL5 C93 1.73(1) . . yes
CL6 C94 1.72(1) . . yes
CL7 C94 1.75(1) . . yes
CL8 C94 1.73(1) . . yes
CL9 C95 1.74(2) . . yes
CL10 C95 1.72(1) . . yes
CL11 C95 1.76(2) . . yes
CL12 C96 1.48(4) . . yes
CL13 C96 1.47(3) . . yes
CL14 C96 1.48(4) . . yes
CL15 C97 1.66(2) . . yes
CL16 C97 1.76(2) . . yes
CL17 C97 1.74(2) . . yes
CL18 C98 1.98(6) . . yes
CL19 C98 1.66(6) . . yes
CL20 C98 1.44(6) . . yes
N1 C1 1.38(1) . . yes
N1 C4 1.37(1) . . yes
N2 C6 1.38(1) . . yes
N2 C9 1.38(1) . . yes
N3 C11 1.37(1) . . yes
N3 C14 1.37(1) . . yes
N4 C16 1.381(10) . . yes
N4 C19 1.36(1) . . yes
N5 C23 1.342(10) . . yes
N5 C24 1.35(1) . . yes
N6 C47 1.39(1) . . yes
N6 C50 1.38(1) . . yes
N7 C52 1.366(10) . . yes
N7 C55 1.384(10) . . yes
N8 C57 1.39(1) . . yes
N8 C60 1.38(1) . . yes
N9 C62 1.37(1) . . yes
N9 C65 1.386(10) . . yes
N10 C69 1.35(1) . . yes
N10 C70 1.33(1) . . yes
C1 C2 1.45(1) . . yes
C1 C20 1.40(1) . . yes
C2 C3 1.36(1) . . yes
C2 H1 0.950 . . no
C3 C4 1.43(1) . . yes
C3 H2 0.950 . . no
C4 C5 1.40(1) . . yes
C5 C6 1.40(1) . . yes
C5 C21 1.49(1) . . yes
C6 C7 1.43(1) . . yes
C7 C8 1.34(1) . . yes
C7 H3 0.950 . . no
C8 C9 1.41(1) . . yes
C8 H4 0.950 . . no
C9 C10 1.39(1) . . yes
C10 C11 1.40(1) . . yes
C10 C26 1.50(1) . . yes
C11 C12 1.44(1) . . yes
C12 C13 1.35(1) . . yes
C12 H5 0.950 . . no
C13 C14 1.44(1) . . yes
C13 H6 0.950 . . no
C14 C15 1.39(1) . . yes
C15 C16 1.40(1) . . yes
C15 C33 1.50(1) . . yes
C16 C17 1.46(1) . . yes
C17 C18 1.37(1) . . yes
C17 H7 0.950 . . no
C18 C19 1.44(1) . . yes
C18 H8 0.950 . . no
C19 C20 1.42(1) . . yes
C20 C40 1.48(1) . . yes
C21 C22 1.38(1) . . yes
C21 C25 1.41(1) . . yes
C22 C23 1.38(1) . . yes
C22 H9 0.950 . . no
C23 H10 0.950 . . no
C24 C25 1.37(1) . . yes
C24 H11 0.950 . . no
C25 H12 0.950 . . no
C26 C27 1.39(1) . . yes
C26 C31 1.40(1) . . yes
C27 C28 1.38(1) . . yes
C27 H13 0.950 . . no
C28 C29 1.37(2) . . yes
C28 H14 0.950 . . no
C29 C30 1.39(2) . . yes
C29 C32 1.48(2) . . yes
C30 C31 1.36(2) . . yes
C30 H15 0.950 . . no
C31 H16 0.950 . . no
C32 H17 0.950 . . no
C32 H18 0.950 . . no
C32 H19 0.950 . . no
C33 C34 1.38(1) . . yes
C33 C38 1.38(1) . . yes
C34 C35 1.40(1) . . yes
C34 H20 0.950 . . no
C35 C36 1.40(1) . . yes
C35 H21 0.950 . . no
C36 C37 1.36(1) . . yes
C36 C39 1.51(1) . . yes
C37 C38 1.39(1) . . yes
C37 H22 0.950 . . no
C38 H23 0.950 . . no
C39 H24 0.950 . . no
C39 H25 0.950 . . no
C39 H26 0.950 . . no
C40 C41 1.38(1) . . yes
C40 C45 1.42(1) . . yes
C41 C42 1.39(1) . . yes
C41 H27 0.950 . . no
C42 C43 1.39(2) . . yes
C42 H28 0.950 . . no
C43 C44 1.37(1) . . yes
C43 C46 1.49(1) . . yes
C44 C45 1.40(1) . . yes
C44 H29 0.950 . . no
C45 H30 0.950 . . no
C46 H31 0.950 . . no
C46 H32 0.950 . . no
C46 H33 0.950 . . no
C47 C48 1.44(1) . . yes
C47 C66 1.37(1) . . yes
C48 C49 1.35(1) . . yes
C48 H34 0.950 . . no
C49 C50 1.45(1) . . yes
C49 H35 0.950 . . no
C50 C51 1.40(1) . . yes
C51 C52 1.41(1) . . yes
C51 C67 1.47(1) . . yes
C52 C53 1.43(1) . . yes
C53 C54 1.37(1) . . yes
C53 H36 0.950 . . no
C54 C55 1.43(1) . . yes
C54 H37 0.950 . . no
C55 C56 1.41(1) . . yes
C56 C57 1.38(1) . . yes
C56 C72 1.51(1) . . yes
C57 C58 1.46(1) . . yes
C58 C59 1.35(1) . . yes
C58 H38 0.950 . . no
C59 C60 1.45(1) . . yes
C59 H39 0.950 . . no
C60 C61 1.38(1) . . yes
C61 C62 1.40(1) . . yes
C61 C79 1.52(1) . . yes
C62 C63 1.44(1) . . yes
C63 C64 1.33(1) . . yes
C63 H40 0.950 . . no
C64 C65 1.43(1) . . yes
C64 H41 0.950 . . no
C65 C66 1.39(1) . . yes
C66 C86 1.52(1) . . yes
C67 C68 1.39(1) . . yes
C67 C71 1.41(1) . . yes
C68 C69 1.34(1) . . yes
C68 H42 0.950 . . no
C69 H43 0.950 . . no
C70 C71 1.37(1) . . yes
C70 H44 0.950 . . no
C71 H45 0.950 . . no
C72 C73 1.39(1) . . yes
C72 C77 1.37(1) . . yes
C73 C74 1.40(1) . . yes
C73 H46 0.950 . . no
C74 C75 1.40(2) . . yes
C74 H47 0.950 . . no
C75 C76 1.37(2) . . yes
C75 C78 1.53(2) . . yes
C76 C77 1.41(1) . . yes
C76 H48 0.950 . . no
C77 H49 0.950 . . no
C78 H50 0.950 . . no
C78 H51 0.950 . . no
C78 H52 0.950 . . no
C79 C80 1.37(1) . . yes
C79 C84 1.41(1) . . yes
C80 C81 1.39(1) . . yes
C80 H53 0.950 . . no
C81 C82 1.38(1) . . yes
C81 H54 0.950 . . no
C82 C83 1.41(2) . . yes
C82 C85 1.53(1) . . yes
C83 C84 1.38(1) . . yes
C83 H55 0.950 . . no
C84 H56 0.950 . . no
C85 H57 0.950 . . no
C85 H58 0.950 . . no
C85 H59 0.950 . . no
C86 C87 1.41(1) . . yes
C86 C91 1.38(1) . . yes
C87 C88 1.39(1) . . yes
C87 H60 0.950 . . no
C88 C89 1.39(2) . . yes
C88 H61 0.950 . . no
C89 C90 1.38(1) . . yes
C89 C92 1.48(1) . . yes
C90 C91 1.41(1) . . yes
C90 H62 0.950 . . no
C91 H63 0.950 . . no
C92 H64 0.950 . . no
C92 H65 0.950 . . no
C92 H66 0.950 . . no
C99 C100 1.24(3) . . yes
C100 C101 1.47(3) . . yes
C101 C102 1.45(3) . . yes
C102 C103 1.36(4) . . yes
C103 C104 1.65(4) . . yes
C105 C106 1.32(5) . . yes
C106 C107 1.49(6) . . yes
C107 C108 1.64(6) . . yes
C108 C109 1.47(5) . . yes
